data_4114447
loop_
_publ_author_name
'Matthijs K. J. ter Wiel'
'Richard A. van Delden'
'Auke Meetsma'
'Ben L. Feringa'

_publ_contact_author_address
;
     Crystal Structure Center,
     Inorganic Solid State Chemistry Laboratory
     Chemical Physics,
     Materials Science Center,
     Groningen University,
     Nijenborgh 4,
     NL-9747 AG Groningen,
     The Netherlands.
;
_publ_contact_author_email A.Meetsma@fwn.rug.nl
_publ_contact_author_fax '+31 50 3634441'
_publ_contact_author_name
;
   Drs. A. Meetsma
;
_publ_contact_author_phone '+31 50 3634368'
_publ_section_title
;
 Increased Speed of Rotation for the Smallest Light-Driven Molecular Motor
;
_journal_name_full 'Journal of the American Chemical Society'
_journal_page_first 15076
_journal_page_last 15086
_journal_paper_doi 10.1021/ja036782o
_journal_volume 125
_journal_year 2003
_chemical_compound_source 'see text'
_chemical_formula_moiety 'C28 H24'
_chemical_formula_sum 'C28 H24'
_chemical_formula_weight 360.50
_chemical_name_systematic
;
 ?
;
_space_group_IT_number 61
_symmetry_cell_setting orthorhombic
_symmetry_space_group_name_Hall '-P 2ac 2ab'
_symmetry_space_group_name_H-M 'P b c a'
_atom_sites_solution_hydrogens difmap
_atom_sites_solution_primary direct
_atom_sites_solution_secondary direct
_audit_creation_date '2002-08-26  08:21:11'
_audit_creation_method
;
 PLATON <TABLE ACC> option 
 SHELXL97-2 & Manual Editing 
;
_audit_update_record
;
 ?
;
_cell_angle_alpha 90
_cell_angle_beta 90
_cell_angle_gamma 90
_cell_formula_units_Z 8
_cell_length_a 9.3938(5)
_cell_length_b 18.939(1)
_cell_length_c 21.924(1)
_cell_measurement_reflns_used 7021
_cell_measurement_temperature 100(1)
_cell_measurement_theta_max 29.51
_cell_measurement_theta_min 2.34
_cell_volume 3900.5(3)
_computing_cell_refinement 'SAINT, Bruker Version 6.02A, 2000'
_computing_data_collection 'SMART, Bruker Version 5.624, 2001'
_computing_data_reduction 'XPREP, Bruker Version 5.1/NT, 2000'
_computing_molecular_graphics
;
 PLUTO (Meetsma, 2002) 
 PLATON (Spek, 1994)
;
_computing_publication_material
;
 PLATON (Spek, 1990)
 SHELXL (Sheldrick, 1997)
;
_computing_structure_refinement 'SHELXL-97 (Sheldrick, 1997)'
_computing_structure_solution
;
 SIR-97 (Altomare et al., 1997)
;
_diffrn_ambient_temperature 100(1)
_diffrn_detector_area_resol_mean '4096x4096 / 62x62 (binned 512)'
_diffrn_measured_fraction_theta_full 0.996
_diffrn_measured_fraction_theta_max 0.996
_diffrn_measurement_device_type
;
  Bruker Smart Apex 
;
_diffrn_measurement_method 'phi and omega scans'
_diffrn_radiation_detector
;
  CCD area-detector
;
_diffrn_radiation_monochromator 'parallel mounted graphite'
_diffrn_radiation_source 'fine focus sealed Siemens Mo tube '
_diffrn_radiation_type MoK\a
_diffrn_radiation_wavelength 0.71073
_diffrn_reflns_av_R_equivalents 0.0250
_diffrn_reflns_av_sigmaI/netI 0.0170
_diffrn_reflns_limit_h_max 12
_diffrn_reflns_limit_h_min -12
_diffrn_reflns_limit_k_max 25
_diffrn_reflns_limit_k_min -25
_diffrn_reflns_limit_l_max 29
_diffrn_reflns_limit_l_min -27
_diffrn_reflns_number 33846
_diffrn_reflns_reduction_process
;
 Intensity data were corrected for Lorentz and polarization
  effects, decay and absorption and reduced to F~o~^2^
  using SAINT (Bruker, 2000) and SADABS (Sheldrick, 2001)
;
_diffrn_reflns_theta_full 28.28
_diffrn_reflns_theta_max 28.28
_diffrn_reflns_theta_min 2.34
_exptl_absorpt_coefficient_mu 0.069
_exptl_absorpt_correction_T_max 0.994
_exptl_absorpt_correction_T_min 0.971
_exptl_absorpt_correction_type multi-scan
_exptl_absorpt_process_details '(SADABS, Sheldrick, Bruker, 2000))'
_exptl_crystal_colour light-yellow
_exptl_crystal_density_diffrn 1.228
_exptl_crystal_description platelet
_exptl_crystal_F_000 1536
_exptl_crystal_size_max 0.45
_exptl_crystal_size_mid 0.42
_exptl_crystal_size_min 0.13
_refine_diff_density_max 0.405
_refine_diff_density_min -0.176
_refine_diff_density_rms 0.050
_refine_ls_extinction_method none
_refine_ls_goodness_of_fit_ref 1.029
_refine_ls_hydrogen_treatment refall
_refine_ls_matrix_type full
_refine_ls_number_parameters 349
_refine_ls_number_reflns 4825
_refine_ls_number_restraints 0
_refine_ls_restrained_S_all 1.029
_refine_ls_R_factor_all 0.0504
_refine_ls_R_factor_gt 0.0446
_refine_ls_shift/su_max 0.000
_refine_ls_shift/su_mean 0.000
_refine_ls_structure_factor_coef Fsqd
_refine_ls_weighting_details 'calc w=1/[\s^2^(Fo^2^)+(0.0687P)^2^+1.2611P] where P=(Fo^2^+2Fc^2^)/3'
_refine_ls_weighting_scheme calc
_refine_ls_wR_factor_gt 0.1123
_refine_ls_wR_factor_ref 0.1175
_reflns_number_gt 4258
_reflns_number_total 4825
_reflns_threshold_expression I>2\s(I)
_cod_data_source_file ja036782osi20030619_011527.cif
_cod_data_source_block global
_cod_database_code 4114447
_vrn_publ_code_void_volume 0.0
_vrn_publ_code_frame_time_sec 10.0
_vrn_publ_code_meas_time_hour 8.0

loop_
_symmetry_equiv_pos_as_xyz
x,y,z
1/2-x,-y,1/2+z
1/2+x,1/2-y,-z
-x,1/2+y,1/2-z
-x,-y,-z
1/2+x,y,1/2-z
1/2-x,1/2+y,z
x,1/2-y,1/2+z

loop_
_atom_site_aniso_label
_atom_site_aniso_U_11
_atom_site_aniso_U_22
_atom_site_aniso_U_33
_atom_site_aniso_U_23
_atom_site_aniso_U_13
_atom_site_aniso_U_12
C1 0.0228(5) 0.0204(5) 0.0178(5) -0.0014(4) -0.0023(4) 0.0001(4)
C2 0.0180(5) 0.0170(5) 0.0184(5) -0.0015(4) -0.0026(4) -0.0013(4)
C3 0.0203(5) 0.0205(5) 0.0235(5) -0.0004(4) -0.0030(4) -0.0054(4)
C4 0.0175(5) 0.0234(5) 0.0181(5) 0.0010(4) -0.0010(4) -0.0025(4)
C5 0.0159(5) 0.0332(6) 0.0236(6) 0.0010(4) -0.0025(4) -0.0043(4)
C6 0.0137(5) 0.0368(6) 0.0222(5) 0.0011(4) -0.0012(4) 0.0025(4)
C7 0.0175(5) 0.0282(5) 0.0167(5) 0.0001(4) -0.0007(4) 0.0051(4)
C8 0.0219(5) 0.0329(6) 0.0215(5) -0.0017(4) -0.0011(4) 0.0122(5)
C9 0.0313(6) 0.0247(5) 0.0240(6) -0.0038(4) -0.0022(4) 0.0105(5)
C10 0.0267(6) 0.0211(5) 0.0259(6) -0.0035(4) -0.0043(4) 0.0027(4)
C11 0.0187(5) 0.0210(5) 0.0197(5) -0.0013(4) -0.0022(4) 0.0028(4)
C12 0.0158(5) 0.0217(5) 0.0155(5) -0.0006(4) -0.0010(3) 0.0028(4)
C13 0.0150(4) 0.0205(5) 0.0154(5) 0.0004(3) -0.0009(3) 0.0002(4)
C14 0.0158(5) 0.0156(4) 0.0173(5) 0.0005(3) 0.0008(4) -0.0013(4)
C15 0.0152(5) 0.0159(5) 0.0172(5) 0.0004(3) 0.0008(4) -0.0018(4)
C16 0.0157(5) 0.0161(4) 0.0193(5) 0.0007(3) -0.0023(4) -0.0014(4)
C17 0.0156(5) 0.0152(4) 0.0214(5) -0.0008(3) -0.0033(4) -0.0009(4)
C18 0.0176(5) 0.0191(5) 0.0224(5) -0.0004(4) -0.0013(4) -0.0004(4)
C19 0.0226(5) 0.0233(5) 0.0243(6) -0.0030(4) 0.0019(4) -0.0010(4)
C20 0.0207(5) 0.0203(5) 0.0362(7) -0.0055(4) 0.0027(4) 0.0012(4)
C21 0.0203(5) 0.0170(5) 0.0361(6) 0.0000(4) -0.0042(4) 0.0020(4)
C22 0.0189(5) 0.0168(5) 0.0265(5) 0.0005(4) -0.0043(4) -0.0010(4)
C23 0.0290(6) 0.0200(5) 0.0281(6) 0.0043(4) -0.0078(5) 0.0025(4)
C24 0.0318(6) 0.0246(5) 0.0201(5) 0.0038(4) -0.0052(4) 0.0009(5)
C25 0.0205(5) 0.0200(5) 0.0204(5) 0.0006(4) -0.0025(4) -0.0008(4)
C26 0.0249(5) 0.0254(5) 0.0167(5) 0.0010(4) 0.0002(4) 0.0021(4)
C27 0.0184(5) 0.0202(5) 0.0160(5) -0.0013(4) -0.0015(4) 0.0007(4)
C28 0.0217(5) 0.0227(5) 0.0239(6) -0.0033(4) -0.0049(4) -0.0017(4)

loop_
_atom_site_label
_atom_site_type_symbol
_atom_site_thermal_displace_type
_atom_site_fract_x
_atom_site_fract_y
_atom_site_fract_z
_atom_site_occupancy
_atom_site_U_iso_or_equiv
C1 C Uani 0.37682(12) 0.42323(6) -0.01087(5) 1.000 0.0203(3)
C2 C Uani 0.34719(11) 0.39669(5) 0.05392(5) 1.000 0.0178(3)
C3 C Uani 0.18577(12) 0.38288(6) 0.06081(5) 1.000 0.0214(3)
C4 C Uani 0.13033(11) 0.45425(6) 0.07989(5) 1.000 0.0197(3)
C5 C Uani -0.01204(12) 0.47724(6) 0.07901(5) 1.000 0.0242(3)
C6 C Uani -0.04346(12) 0.54401(7) 0.09784(5) 1.000 0.0242(3)
C7 C Uani 0.06550(11) 0.59188(6) 0.11473(5) 1.000 0.0208(3)
C8 C Uani 0.03343(12) 0.66301(7) 0.12952(5) 1.000 0.0254(3)
C9 C Uani 0.13856(14) 0.71045(6) 0.14245(5) 1.000 0.0267(3)
C10 C Uani 0.28242(13) 0.68889(6) 0.14013(5) 1.000 0.0246(3)
C11 C Uani 0.31724(12) 0.62030(6) 0.12686(5) 1.000 0.0198(3)
C12 C Uani 0.21074(11) 0.56909(5) 0.11530(5) 1.000 0.0177(3)
C13 C Uani 0.23968(11) 0.49719(5) 0.10031(4) 1.000 0.0170(3)
C14 C Uani 0.37262(11) 0.45405(5) 0.10175(5) 1.000 0.0162(3)
C15 C Uani 0.47223(11) 0.45275(5) 0.14610(5) 1.000 0.0161(3)
C16 C Uani 0.57397(11) 0.39460(5) 0.16047(5) 1.000 0.0170(3)
C17 C Uani 0.66349(11) 0.35141(5) 0.12338(5) 1.000 0.0174(3)
C18 C Uani 0.68489(11) 0.36202(6) 0.06007(5) 1.000 0.0197(3)
C19 C Uani 0.77685(12) 0.32054(6) 0.02715(5) 1.000 0.0234(3)
C20 C Uani 0.85346(12) 0.26602(6) 0.05608(6) 1.000 0.0257(3)
C21 C Uani 0.83671(12) 0.25457(6) 0.11714(6) 1.000 0.0245(3)
C22 C Uani 0.74387(12) 0.29699(5) 0.15267(5) 1.000 0.0207(3)
C23 C Uani 0.73359(13) 0.28727(6) 0.21658(6) 1.000 0.0257(3)
C24 C Uani 0.65368(13) 0.33200(6) 0.25141(5) 1.000 0.0255(3)
C25 C Uani 0.57621(12) 0.38647(6) 0.22321(5) 1.000 0.0203(3)
C26 C Uani 0.48875(13) 0.44258(6) 0.25435(5) 1.000 0.0223(3)
C27 C Uani 0.47265(11) 0.49856(5) 0.20353(5) 1.000 0.0182(3)
C28 C Uani 0.60100(12) 0.54868(6) 0.20569(5) 1.000 0.0228(3)
H1 H Uiso 0.3174(16) 0.4668(7) -0.0198(7) 1.000 0.025(3)
H1' H Uiso 0.4777(16) 0.4365(7) -0.0172(6) 1.000 0.025(3)
H1" H Uiso 0.3563(15) 0.3857(7) -0.0414(6) 1.000 0.023(3)
H2 H Uiso 0.4052(14) 0.3536(7) 0.0627(6) 1.000 0.018(3)
H3 H Uiso 0.1660(15) 0.3471(7) 0.0929(6) 1.000 0.023(3)
H3' H Uiso 0.1430(16) 0.3657(7) 0.0225(7) 1.000 0.026(3)
H5 H Uiso -0.0863(18) 0.4438(8) 0.0659(7) 1.000 0.036(4)
H6 H Uiso -0.1428(18) 0.5615(8) 0.0984(7) 1.000 0.036(4)
H8 H Uiso -0.0651(17) 0.6773(8) 0.1297(7) 1.000 0.032(4)
H9 H Uiso 0.1133(16) 0.7601(8) 0.1525(7) 1.000 0.031(4)
H10 H Uiso 0.3583(17) 0.7230(8) 0.1479(7) 1.000 0.035(4)
H11 H Uiso 0.4172(16) 0.6052(7) 0.1245(6) 1.000 0.024(3)
H18 H Uiso 0.6358(15) 0.4015(7) 0.0401(6) 1.000 0.023(3)
H19 H Uiso 0.7895(16) 0.3297(8) -0.0163(7) 1.000 0.028(4)
H20 H Uiso 0.9196(16) 0.2378(8) 0.0325(7) 1.000 0.031(4)
H21 H Uiso 0.8881(17) 0.2162(8) 0.1377(7) 1.000 0.032(4)
H23 H Uiso 0.7888(17) 0.2492(8) 0.2348(7) 1.000 0.035(4)
H24 H Uiso 0.6521(17) 0.3272(8) 0.2960(7) 1.000 0.034(4)
H26 H Uiso 0.5352(16) 0.4621(8) 0.2924(7) 1.000 0.030(4)
H26' H Uiso 0.3945(16) 0.4221(7) 0.2674(7) 1.000 0.027(4)
H27 H Uiso 0.3819(15) 0.5258(7) 0.2074(6) 1.000 0.018(3)
H28 H Uiso 0.5941(16) 0.5783(7) 0.2425(7) 1.000 0.030(4)
H28' H Uiso 0.6046(16) 0.5810(8) 0.1701(7) 1.000 0.030(4)
H28" H Uiso 0.6907(17) 0.5211(8) 0.2071(7) 1.000 0.032(4)

loop_
_atom_type_symbol
_atom_type_description
_atom_type_scat_dispersion_real
_atom_type_scat_dispersion_imag
_atom_type_scat_source
H H 0.0000 0.0000 'International Tables Vol C Tables 4.2.6.8 and 6.1.1.4'
C C 0.0033 0.0016 'International Tables Vol C Tables 4.2.6.8 and 6.1.1.4'

loop_
_geom_angle_atom_site_label_1
_geom_angle_atom_site_label_2
_geom_angle_atom_site_label_3
_geom_angle
_geom_angle_publ_flag
C1 C2 C3 108.92(9) no
C1 C2 C14 111.99(8) no
C3 C2 C14 101.91(8) no
C2 C3 C4 102.37(9) no
C3 C4 C5 127.02(10) no
C3 C4 C13 111.10(9) no
C5 C4 C13 121.87(10) no
C4 C5 C6 119.28(10) no
C5 C6 C7 121.11(10) no
C6 C7 C8 120.95(10) no
C6 C7 C12 119.88(10) no
C8 C7 C12 119.15(10) no
C7 C8 C9 121.28(11) no
C8 C9 C10 119.63(11) no
C9 C10 C11 120.65(11) no
C10 C11 C12 121.22(10) no
C7 C12 C11 117.94(9) no
C7 C12 C13 117.87(9) no
C11 C12 C13 124.07(10) no
C4 C13 C12 119.58(9) no
C4 C13 C14 107.82(8) no
C12 C13 C14 132.60(9) no
C2 C14 C13 104.11(8) no
C2 C14 C15 126.13(9) no
C13 C14 C15 127.25(9) no
C14 C15 C16 127.57(9) no
C14 C15 C27 125.78(9) no
C16 C15 C27 104.08(9) no
C15 C16 C17 132.86(10) no
C15 C16 C25 107.56(9) no
C17 C16 C25 119.56(9) no
C16 C17 C18 124.08(9) no
C16 C17 C22 117.92(10) no
C18 C17 C22 117.86(9) no
C17 C18 C19 121.55(10) no
C18 C19 C20 120.27(10) no
C19 C20 C21 119.92(11) no
C20 C21 C22 121.28(11) no
C17 C22 C21 119.09(10) no
C17 C22 C23 120.12(10) no
C21 C22 C23 120.76(10) no
C22 C23 C24 120.67(11) no
C23 C24 C25 119.60(10) no
C16 C25 C24 121.77(10) no
C16 C25 C26 111.32(9) no
C24 C25 C26 126.91(10) no
C25 C26 C27 102.15(9) no
C15 C27 C26 101.81(8) no
C15 C27 C28 112.22(9) no
C26 C27 C28 108.97(9) no
C2 C1 H1 110.2(9) no
C2 C1 H1' 112.8(8) no
C2 C1 H1" 110.7(8) no
H1 C1 H1' 107.0(11) no
H1 C1 H1" 110.1(12) no
H1' C1 H1" 105.8(11) no
C1 C2 H2 110.3(8) no
C3 C2 H2 112.2(8) no
C14 C2 H2 111.3(8) no
C2 C3 H3 111.6(8) no
C2 C3 H3' 111.8(9) no
C4 C3 H3 110.5(8) no
C4 C3 H3' 113.0(8) no
H3 C3 H3' 107.6(11) no
C4 C5 H5 118.6(9) no
C6 C5 H5 122.1(10) no
C5 C6 H6 121.2(9) no
C7 C6 H6 117.6(9) no
C7 C8 H8 118.1(9) no
C9 C8 H8 120.6(9) no
C8 C9 H9 119.7(9) no
C10 C9 H9 120.6(9) no
C9 C10 H10 120.0(9) no
C11 C10 H10 119.3(9) no
C10 C11 H11 121.0(8) no
C12 C11 H11 117.8(8) no
C17 C18 H18 118.6(8) no
C19 C18 H18 119.8(8) no
C18 C19 H19 119.2(9) no
C20 C19 H19 120.5(9) no
C19 C20 H20 119.4(9) no
C21 C20 H20 120.6(9) no
C20 C21 H21 120.7(9) no
C22 C21 H21 118.0(9) no
C22 C23 H23 117.8(9) no
C24 C23 H23 121.5(9) no
C23 C24 H24 120.5(9) no
C25 C24 H24 119.9(9) no
C25 C26 H26 113.3(9) no
C25 C26 H26' 109.6(8) no
C27 C26 H26 112.7(9) no
C27 C26 H26' 112.5(8) no
H26 C26 H26' 106.6(12) no
C15 C27 H27 111.1(8) no
C26 C27 H27 112.1(8) no
C28 C27 H27 110.4(8) no
C27 C28 H28 109.0(9) no
C27 C28 H28' 112.6(9) no
C27 C28 H28" 110.0(9) no
H28 C28 H28' 107.2(12) no
H28 C28 H28" 109.3(12) no
H28' C28 H28" 108.7(12) no

loop_
_geom_bond_atom_site_label_1
_geom_bond_atom_site_label_2
_geom_bond_distance
_geom_bond_publ_flag
C1 C2 1.5323(15) no
C2 C3 1.5461(15) no
C2 C14 1.5287(14) no
C3 C4 1.5077(16) no
C4 C5 1.4066(15) no
C4 C13 1.3845(15) no
C5 C6 1.3626(17) no
C6 C7 1.4166(16) no
C7 C8 1.4180(17) no
C7 C12 1.4311(15) no
C8 C9 1.3649(17) no
C9 C10 1.4126(18) no
C10 C11 1.3708(16) no
C11 C12 1.4162(15) no
C12 C13 1.4269(13) no
C13 C14 1.4927(14) no
C14 C15 1.3497(15) no
C15 C16 1.4918(14) no
C15 C27 1.5291(15) no
C16 C17 1.4274(15) no
C16 C25 1.3843(16) no
C17 C18 1.4168(15) no
C17 C22 1.4300(14) no
C18 C19 1.3727(16) no
C19 C20 1.4094(16) no
C20 C21 1.3652(19) no
C21 C22 1.4187(16) no
C22 C23 1.4165(17) no
C23 C24 1.3654(17) no
C24 C25 1.4057(16) no
C25 C26 1.5068(16) no
C26 C27 1.5454(15) no
C27 C28 1.5352(15) no
C1 H1 1.015(14) no
C1 H1' 0.990(15) no
C1 H1" 0.995(13) no
C2 H2 1.000(13) no
C3 H3 0.994(13) no
C3 H3' 0.986(15) no
C5 H5 0.985(16) no
C6 H6 0.990(17) no
C8 H8 0.964(16) no
C9 H9 0.995(15) no
C10 H10 0.977(16) no
C11 H11 0.983(15) no
C18 H18 0.982(13) no
C19 H19 0.976(15) no
C20 H20 0.969(15) no
C21 H21 0.982(15) no
C23 H23 0.974(16) no
C24 H24 0.982(15) no
C26 H26 1.011(15) no
C26 H26' 1.008(15) no
C27 H27 1.000(14) no
C28 H28 0.985(15) no
C28 H28' 0.992(15) no
C28 H28" 0.992(16) no

loop_
_geom_contact_atom_site_label_1
_geom_contact_atom_site_label_2
_geom_contact_distance
_geom_contact_site_symmetry_2
_geom_contact_publ_flag
C1 C18 3.4839(16) . no
C2 C17 3.4471(15) . no
C2 C18 3.2423(15) . no
C5 C5 3.5772(16) 5_565 no
C11 C27 3.2051(15) . no
C11 C28 3.4543(16) . no
C11 C15 3.5167(15) . no
C12 C27 3.4028(15) . no
C14 C18 3.5324(15) . no
C15 C11 3.5167(15) . no
C17 C2 3.4471(15) . no
C18 C14 3.5324(15) . no
C18 C1 3.4839(16) . no
C18 C2 3.2423(15) . no
C27 C11 3.2051(15) . no
C27 C12 3.4028(15) . no
C28 C11 3.4543(16) . no
C1 H1' 3.050(14) 5_665 no
C1 H18 2.709(14) . no
C1 H6 2.932(16) 5_565 no
C2 H18 2.730(14) . no
C4 H1 2.815(15) . no
C4 H26 2.943(15) 6_455 no
C5 H26 2.868(15) 6_455 no
C6 H1 3.097(15) 5_565 no
C6 H26 2.957(15) 6_455 no
C7 H19 2.953(15) 5_665 no
C8 H19 2.991(15) 5_665 no
C9 H19 2.947(15) 5_665 no
C9 H23 2.872(15) 4_655 no
C10 H24 3.033(15) 4_655 no
C10 H23 3.045(15) 4_655 no
C10 H19 2.820(15) 5_665 no
C11 H19 2.789(15) 5_665 no
C11 H27 2.587(13) . no
C11 H28' 2.956(15) . no
C12 H27 2.708(14) . no
C12 H19 2.896(15) 5_665 no
C13 H27 2.755(13) . no
C13 H1 2.793(15) . no
C14 H18 2.988(14) . no
C14 H11 2.936(13) . no
C15 H11 2.971(13) . no
C15 H18 2.950(13) . no
C16 H28" 2.826(15) . no
C16 H2 2.777(13) . no
C17 H2 2.767(13) . no
C18 H5 2.652(16) 1_655 no
C18 H1' 2.941(14) . no
C18 H2 2.633(13) . no
C19 H5 2.797(16) 1_655 no
C20 H1" 2.892(13) 3_555 no
C21 H8 2.954(16) 7_545 no
C21 H10 3.003(16) 7_645 no
C22 H8 2.866(15) 7_545 no
C23 H26' 2.988(14) 6_555 no
C24 H26' 2.863(14) 6_555 no
C24 H10 3.024(15) 4_645 no
C25 H26' 3.072(15) 6_555 no
C25 H28" 2.790(15) . no
C27 H11 2.712(13) . no
C28 H11 2.701(14) . no
H1 C4 2.815(15) . no
H1 C13 2.793(15) . no
H1 C6 3.097(15) 5_565 no
H1 H6 2.44(2) 5_565 no
H1 H18 2.572(19) 5_665 no
H1' C18 2.941(14) . no
H1' H18 2.06(2) . no
H1' C1 3.050(14) 5_665 no
H1' H1' 2.555(19) 5_665 no
H1" H3' 2.47(2) . no
H1" C20 2.892(13) 3_455 no
H1" H20 2.42(2) 3_455 no
H1" H6 2.57(2) 5_565 no
H2 C16 2.777(13) . no
H2 C17 2.767(13) . no
H2 C18 2.633(13) . no
H2 H18 2.400(19) . no
H3 H24 2.47(2) 6_455 no
H3' H1" 2.47(2) . no
H5 C18 2.652(16) 1_455 no
H5 C19 2.797(16) 1_455 no
H6 H8 2.41(2) . no
H6 C1 2.932(16) 5_565 no
H6 H1 2.44(2) 5_565 no
H6 H1" 2.57(2) 5_565 no
H8 H6 2.41(2) . no
H8 C21 2.954(16) 7_555 no
H8 C22 2.866(15) 7_555 no
H10 C24 3.024(15) 4_655 no
H10 H24 2.33(2) 4_655 no
H10 C21 3.003(16) 7_655 no
H10 H21 2.40(2) 7_655 no
H11 C14 2.936(13) . no
H11 C15 2.971(13) . no
H11 C27 2.712(13) . no
H11 C28 2.701(14) . no
H11 H27 2.382(19) . no
H11 H28' 2.08(2) . no
H18 C1 2.709(14) . no
H18 C2 2.730(14) . no
H18 C14 2.988(14) . no
H18 C15 2.950(13) . no
H18 H1' 2.06(2) . no
H18 H2 2.400(19) . no
H18 H1 2.572(19) 5_665 no
H19 C7 2.953(15) 5_665 no
H19 C8 2.991(15) 5_665 no
H19 C9 2.947(15) 5_665 no
H19 C10 2.820(15) 5_665 no
H19 C11 2.789(15) 5_665 no
H19 C12 2.896(15) 5_665 no
H20 H1" 2.42(2) 3_555 no
H21 H23 2.41(2) . no
H21 H10 2.40(2) 7_645 no
H23 H21 2.41(2) . no
H23 C9 2.872(15) 4_645 no
H23 C10 3.045(15) 4_645 no
H24 C10 3.033(15) 4_645 no
H24 H10 2.33(2) 4_645 no
H24 H3 2.47(2) 6_555 no
H26 H28 2.52(2) . no
H26 C4 2.943(15) 6_555 no
H26 C5 2.868(15) 6_555 no
H26 C6 2.957(15) 6_555 no
H26' C23 2.988(14) 6_455 no
H26' C24 2.863(15) 6_455 no
H26' C25 3.072(15) 6_455 no
H27 C11 2.587(13) . no
H27 C12 2.708(14) . no
H27 C13 2.755(13) . no
H27 H11 2.382(19) . no
H27 H28" 2.60(2) 6_455 no
H28 H26 2.52(2) . no
H28' C11 2.956(15) . no
H28' H11 2.08(2) . no
H28" C16 2.826(15) . no
H28" C25 2.790(15) . no
H28" H27 2.60(2) 6_555 no

loop_
_geom_torsion_atom_site_label_1
_geom_torsion_atom_site_label_2
_geom_torsion_atom_site_label_3
_geom_torsion_atom_site_label_4
_geom_torsion
_geom_torsion_publ_flag
C1 C2 C3 C4 -87.30(10) no
C14 C2 C3 C4 31.18(10) no
C1 C2 C14 C13 81.14(10) no
C1 C2 C14 C15 -115.90(12) no
C3 C2 C14 C13 -35.12(10) no
C3 C2 C14 C15 127.83(11) no
C2 C3 C4 C5 164.03(11) no
C2 C3 C4 C13 -16.77(11) no
C3 C4 C5 C6 -179.83(11) no
C13 C4 C5 C6 1.06(17) no
C3 C4 C13 C12 174.42(9) no
C3 C4 C13 C14 -5.56(12) no
C5 C4 C13 C12 -6.34(15) no
C5 C4 C13 C14 173.69(10) no
C4 C5 C6 C7 3.85(17) no
C5 C6 C7 C8 174.81(11) no
C5 C6 C7 C12 -3.38(17) no
C6 C7 C8 C9 -176.22(11) no
C12 C7 C8 C9 1.98(17) no
C6 C7 C12 C11 174.17(10) no
C6 C7 C12 C13 -1.87(15) no
C8 C7 C12 C11 -4.05(16) no
C8 C7 C12 C13 179.91(9) no
C7 C8 C9 C10 1.08(17) no
C8 C9 C10 C11 -2.01(17) no
C9 C10 C11 C12 -0.19(17) no
C10 C11 C12 C7 3.21(16) no
C10 C11 C12 C13 178.98(10) no
C7 C12 C13 C4 6.57(15) no
C7 C12 C13 C14 -173.47(10) no
C11 C12 C13 C4 -169.21(10) no
C11 C12 C13 C14 10.76(18) no
C4 C13 C14 C2 26.02(11) no
C4 C13 C14 C15 -136.68(11) no
C12 C13 C14 C2 -153.95(10) no
C12 C13 C14 C15 43.35(17) no
C2 C14 C15 C16 -3.28(18) no
C2 C14 C15 C27 -162.16(10) no
C13 C14 C15 C16 155.80(10) no
C13 C14 C15 C27 -3.09(17) no
C14 C15 C16 C17 45.64(18) no
C14 C15 C16 C25 -136.10(12) no
C27 C15 C16 C17 -151.90(11) no
C27 C15 C16 C25 26.36(11) no
C14 C15 C27 C26 127.20(11) no
C14 C15 C27 C28 -116.43(11) no
C16 C15 C27 C26 -35.68(10) no
C16 C15 C27 C28 80.69(10) no
C15 C16 C17 C18 7.56(18) no
C15 C16 C17 C22 -176.79(10) no
C25 C16 C17 C18 -170.54(10) no
C25 C16 C17 C22 5.12(15) no
C15 C16 C25 C24 174.99(10) no
C15 C16 C25 C26 -5.60(12) no
C17 C16 C25 C24 -6.47(16) no
C17 C16 C25 C26 172.93(9) no
C16 C17 C18 C19 177.29(10) no
C22 C17 C18 C19 1.63(16) no
C16 C17 C22 C21 -178.26(10) no
C16 C17 C22 C23 -0.13(15) no
C18 C17 C22 C21 -2.33(15) no
C18 C17 C22 C23 175.81(10) no
C17 C18 C19 C20 -0.31(17) no
C18 C19 C20 C21 -0.29(17) no
C19 C20 C21 C22 -0.47(17) no
C20 C21 C22 C17 1.81(16) no
C20 C21 C22 C23 -176.31(11) no
C17 C22 C23 C24 -3.78(17) no
C21 C22 C23 C24 174.32(11) no
C22 C23 C24 C25 2.63(18) no
C23 C24 C25 C16 2.56(18) no
C23 C24 C25 C26 -176.75(11) no
C16 C25 C26 C27 -17.04(12) no
C24 C25 C26 C27 162.33(11) no
C25 C26 C27 C15 31.61(10) no
C25 C26 C27 C28 -87.11(10) no
